data_7101417
loop_
_publ_author_name
'David Spring'
'David T. Blackwell'
'David J. Fox'
'Xianbin Su.'
'Kiyotaka Tanaka'

_publ_section_title
;
Copper Catalyzed Oxidation of Organozinc Halides
;
_journal_issue 37
_journal_name_full 'Chemical Communications'
_journal_paper_doi 10.1039/b610218b
_journal_year 2006
_chemical_formula_moiety 'C18 H18 O4'
_chemical_formula_sum 'C18 H18 O4'
_chemical_formula_weight 298.32
_chemical_name_systematic
;
?
;
_space_group_IT_number 14
_symmetry_cell_setting monoclinic
_symmetry_space_group_name_Hall '-P 2yn'
_symmetry_space_group_name_H-M 'P 1 21/n 1'
_atom_sites_solution_hydrogens geom
_atom_sites_solution_primary direct
_atom_sites_solution_secondary difmap
_audit_creation_method SHELXL-97
_cell_angle_alpha 90.00
_cell_angle_beta 104.631(2)
_cell_angle_gamma 90.00
_cell_formula_units_Z 4
_cell_length_a 8.9596(2)
_cell_length_b 17.7193(6)
_cell_length_c 10.0126(3)
_cell_measurement_reflns_used 8856
_cell_measurement_temperature 120(2)
_cell_measurement_theta_max 27.48
_cell_measurement_theta_min 1.00
_cell_volume 1538.03(8)
_computing_cell_refinement 'HKL Scalepack (Otwinowski & Minor 1997)'
_computing_data_collection 'Collect (Nonius B.V. 1998)'
_computing_data_reduction
;
HKL Denzo and Scalepack (Otwinowski & Minor 1997)
;
_computing_publication_material 'SHELXL-97 (Sheldrick 1997)'
_computing_structure_refinement 'SHELXL-97 (Sheldrick 1997)'
_computing_structure_solution 'SIR-92 (Altomare et al. 1994)'
_diffrn_ambient_temperature 120(2)
_diffrn_measured_fraction_theta_full 0.992
_diffrn_measured_fraction_theta_max 0.992
_diffrn_measurement_device_type 'Nonius Kappa CCD'
_diffrn_measurement_method 'Thin slice \w and \f scans'
_diffrn_radiation_source 'fine-focus sealed tube'
_diffrn_radiation_type MoK\a
_diffrn_radiation_wavelength 0.71073
_diffrn_reflns_av_R_equivalents 0.0434
_diffrn_reflns_av_sigmaI/netI 0.0460
_diffrn_reflns_limit_h_max 11
_diffrn_reflns_limit_h_min -11
_diffrn_reflns_limit_k_max 23
_diffrn_reflns_limit_k_min -22
_diffrn_reflns_limit_l_max 13
_diffrn_reflns_limit_l_min -13
_diffrn_reflns_number 11178
_diffrn_reflns_theta_full 27.49
_diffrn_reflns_theta_max 27.49
_diffrn_reflns_theta_min 3.57
_exptl_absorpt_coefficient_mu 0.091
_exptl_absorpt_correction_T_max 0.992
_exptl_absorpt_correction_T_min 0.895
_exptl_absorpt_correction_type multi-scan
_exptl_absorpt_process_details
;
multi-scan from symmetry-related measurements
Sortav (Blessing 1995)
;
_exptl_crystal_colour colourless
_exptl_crystal_density_diffrn 1.288
_exptl_crystal_density_method 'not measured'
_exptl_crystal_F_000 632
_exptl_crystal_size_max 0.35
_exptl_crystal_size_mid 0.23
_exptl_crystal_size_min 0.12
_refine_diff_density_max 0.228
_refine_diff_density_min -0.228
_refine_diff_density_rms 0.051
_refine_ls_extinction_method none
_refine_ls_goodness_of_fit_ref 1.021
_refine_ls_hydrogen_treatment constr
_refine_ls_matrix_type full
_refine_ls_number_parameters 201
_refine_ls_number_reflns 3503
_refine_ls_number_restraints 0
_refine_ls_restrained_S_all 1.021
_refine_ls_R_factor_all 0.0595
_refine_ls_R_factor_gt 0.0412
_refine_ls_shift/su_max 0.000
_refine_ls_shift/su_mean 0.000
_refine_ls_structure_factor_coef Fsqd
_refine_ls_weighting_details 'calc w=1/[\s^2^(Fo^2^)+(0.0344P)^2^+0.5855P] where P=(Fo^2^+2Fc^2^)/3'
_refine_ls_weighting_scheme calc
_refine_ls_wR_factor_gt 0.0878
_refine_ls_wR_factor_ref 0.0964
_reflns_number_gt 2739
_reflns_number_total 3503
_reflns_threshold_expression >2sigma(I)
_cod_data_source_file b610218b.txt
_cod_original_sg_symbol_H-M P2(1)/n
_cod_database_code 7101417

loop_
_symmetry_equiv_pos_as_xyz
'x, y, z'
'-x+1/2, y+1/2, -z+1/2'
'-x, -y, -z'
'x-1/2, -y-1/2, z-1/2'

loop_
_atom_site_label
_atom_site_type_symbol
_atom_site_fract_x
_atom_site_fract_y
_atom_site_fract_z
_atom_site_U_iso_or_equiv
_atom_site_adp_type
_atom_site_occupancy
_atom_site_symmetry_multiplicity
_atom_site_calc_flag
_atom_site_refinement_flags
O1 O -0.13173(11) 0.45452(5) 0.87661(10) 0.0272(2) Uani 1 1 d .
C1 C -0.22571(18) 0.52052(8) 0.88388(17) 0.0332(3) Uani 1 1 d .
H1A H -0.1851 0.5464 0.9721 0.050 Uiso 1 1 calc R
H1B H -0.3323 0.5048 0.8766 0.050 Uiso 1 1 calc R
H1C H -0.2231 0.5549 0.8078 0.050 Uiso 1 1 calc R
O2 O -0.28613(11) 0.42840(6) 0.66785(10) 0.0284(2) Uani 1 1 d .
C2 C -0.17560(14) 0.41348(7) 0.76106(13) 0.0201(3) Uani 1 1 d .
C3 C -0.06615(14) 0.34812(7) 0.76205(13) 0.0192(3) Uani 1 1 d .
H3 H -0.0244 0.3312 0.8597 0.023 Uiso 1 1 calc R
C4 C 0.06844(14) 0.37344(7) 0.70529(13) 0.0199(3) Uani 1 1 d .
C5 C 0.04293(16) 0.40354(8) 0.57297(14) 0.0256(3) Uani 1 1 d .
H5 H -0.0596 0.4107 0.5188 0.031 Uiso 1 1 calc R
C6 C 0.16632(17) 0.42317(8) 0.51977(16) 0.0302(3) Uani 1 1 d .
H6 H 0.1478 0.4436 0.4293 0.036 Uiso 1 1 calc R
C7 C 0.31647(16) 0.41314(8) 0.59790(16) 0.0301(3) Uani 1 1 d .
H7 H 0.4008 0.4264 0.5611 0.036 Uiso 1 1 calc R
C8 C 0.34277(16) 0.38372(8) 0.72952(16) 0.0300(3) Uani 1 1 d .
H8 H 0.4455 0.3770 0.7836 0.036 Uiso 1 1 calc R
C9 C 0.21930(15) 0.36392(8) 0.78307(15) 0.0247(3) Uani 1 1 d .
H9 H 0.2383 0.3437 0.8737 0.030 Uiso 1 1 calc R
O1' O -0.38640(11) 0.21586(6) 0.63142(10) 0.0271(2) Uani 1 1 d .
C1' C -0.52445(16) 0.18903(9) 0.66695(16) 0.0321(3) Uani 1 1 d .
H1'A H -0.5709 0.1482 0.6040 0.048 Uiso 1 1 calc R
H1'B H -0.5983 0.2306 0.6589 0.048 Uiso 1 1 calc R
H1'C H -0.4974 0.1701 0.7620 0.048 Uiso 1 1 calc R
O2' O -0.31765(11) 0.27809(6) 0.83330(10) 0.0295(2) Uani 1 1 d .
C2' C -0.29284(14) 0.25970(7) 0.72510(13) 0.0209(3) Uani 1 1 d .
C3' C -0.15045(14) 0.28105(7) 0.67743(13) 0.0191(3) Uani 1 1 d .
H3' H -0.1832 0.2961 0.5781 0.023 Uiso 1 1 calc R
C4' C -0.04436(14) 0.21287(7) 0.69092(13) 0.0192(3) Uani 1 1 d .
C5' C 0.01679(14) 0.19153(8) 0.58195(13) 0.0210(3) Uani 1 1 d .
H5' H -0.0085 0.2195 0.4983 0.025 Uiso 1 1 calc R
C6' C 0.11446(15) 0.12968(8) 0.59474(14) 0.0241(3) Uani 1 1 d .
H6' H 0.1550 0.1153 0.5195 0.029 Uiso 1 1 calc R
C7' C 0.15300(15) 0.08890(8) 0.71637(15) 0.0258(3) Uani 1 1 d .
H7' H 0.2195 0.0465 0.7246 0.031 Uiso 1 1 calc R
C8' C 0.09425(16) 0.11019(8) 0.82645(14) 0.0261(3) Uani 1 1 d .
H8' H 0.1212 0.0826 0.9104 0.031 Uiso 1 1 calc R
C9' C -0.00387(15) 0.17188(8) 0.81369(13) 0.0232(3) Uani 1 1 d .
H9' H -0.0438 0.1863 0.8893 0.028 Uiso 1 1 calc R

loop_
_atom_site_aniso_label
_atom_site_aniso_U_11
_atom_site_aniso_U_22
_atom_site_aniso_U_33
_atom_site_aniso_U_23
_atom_site_aniso_U_13
_atom_site_aniso_U_12
O1 0.0259(5) 0.0248(5) 0.0282(5) -0.0077(4) 0.0021(4) 0.0047(4)
C1 0.0353(8) 0.0255(8) 0.0389(8) -0.0073(6) 0.0096(7) 0.0067(6)
O2 0.0252(5) 0.0316(6) 0.0260(5) -0.0006(4) 0.0021(4) 0.0070(4)
C2 0.0190(6) 0.0216(7) 0.0210(6) 0.0004(5) 0.0078(5) -0.0022(5)
C3 0.0184(6) 0.0205(7) 0.0184(6) 0.0000(5) 0.0042(5) 0.0001(5)
C4 0.0199(6) 0.0162(6) 0.0244(7) -0.0029(5) 0.0069(5) -0.0006(5)
C5 0.0226(7) 0.0273(7) 0.0267(7) 0.0019(6) 0.0059(6) -0.0012(6)
C6 0.0361(8) 0.0280(8) 0.0303(8) 0.0017(6) 0.0153(6) -0.0033(6)
C7 0.0272(7) 0.0239(7) 0.0451(9) -0.0077(6) 0.0199(7) -0.0058(6)
C8 0.0188(6) 0.0285(8) 0.0422(9) -0.0065(7) 0.0069(6) -0.0003(6)
C9 0.0223(7) 0.0228(7) 0.0282(7) -0.0014(6) 0.0048(6) 0.0013(5)
O1' 0.0218(5) 0.0336(6) 0.0273(5) -0.0063(4) 0.0090(4) -0.0088(4)
C1' 0.0231(7) 0.0362(9) 0.0395(9) -0.0059(7) 0.0126(6) -0.0092(6)
O2' 0.0268(5) 0.0379(6) 0.0270(5) -0.0069(4) 0.0129(4) -0.0049(4)
C2' 0.0200(6) 0.0207(7) 0.0215(7) 0.0015(5) 0.0046(5) 0.0018(5)
C3' 0.0184(6) 0.0221(7) 0.0168(6) -0.0004(5) 0.0046(5) -0.0003(5)
C4' 0.0171(6) 0.0191(7) 0.0212(6) -0.0015(5) 0.0044(5) -0.0038(5)
C5' 0.0199(6) 0.0239(7) 0.0193(6) 0.0001(5) 0.0050(5) -0.0023(5)
C6' 0.0218(6) 0.0258(7) 0.0268(7) -0.0041(6) 0.0099(5) -0.0018(5)
C7' 0.0221(7) 0.0222(7) 0.0333(8) -0.0001(6) 0.0076(6) 0.0013(5)
C8' 0.0285(7) 0.0248(7) 0.0240(7) 0.0038(6) 0.0047(6) 0.0001(6)
C9' 0.0262(7) 0.0247(7) 0.0198(6) -0.0007(5) 0.0076(5) -0.0007(6)

loop_
_atom_type_symbol
_atom_type_description
_atom_type_scat_dispersion_real
_atom_type_scat_dispersion_imag
_atom_type_scat_source
C C 0.0033 0.0016 'International Tables Vol C Tables 4.2.6.8 and 6.1.1.4'
H H 0.0000 0.0000 'International Tables Vol C Tables 4.2.6.8 and 6.1.1.4'
O O 0.0106 0.0060 'International Tables Vol C Tables 4.2.6.8 and 6.1.1.4'

loop_
_geom_angle_atom_site_label_1
_geom_angle_atom_site_label_2
_geom_angle_atom_site_label_3
_geom_angle
C2 O1 C1 115.66(11)
O1 C1 H1A 109.5
O1 C1 H1B 109.5
H1A C1 H1B 109.5
O1 C1 H1C 109.5
H1A C1 H1C 109.5
H1B C1 H1C 109.5
O2 C2 O1 123.65(12)
O2 C2 C3 125.16(12)
O1 C2 C3 111.17(11)
C2 C3 C4 110.11(10)
C2 C3 C3' 111.04(10)
C4 C3 C3' 110.23(10)
C2 C3 H3 108.5
C4 C3 H3 108.5
C3' C3 H3 108.5
C9 C4 C5 118.85(12)
C9 C4 C3 120.29(12)
C5 C4 C3 120.81(11)
C6 C5 C4 120.41(13)
C6 C5 H5 119.8
C4 C5 H5 119.8
C7 C6 C5 120.34(14)
C7 C6 H6 119.8
C5 C6 H6 119.8
C8 C7 C6 119.62(13)
C8 C7 H7 120.2
C6 C7 H7 120.2
C7 C8 C9 120.17(13)
C7 C8 H8 119.9
C9 C8 H8 119.9
C4 C9 C8 120.62(13)
C4 C9 H9 119.7
C8 C9 H9 119.7
C2' O1' C1' 116.13(10)
O1' C1' H1'A 109.5
O1' C1' H1'B 109.5
H1'A C1' H1'B 109.5
O1' C1' H1'C 109.5
H1'A C1' H1'C 109.5
H1'B C1' H1'C 109.5
O2' C2' O1' 124.23(12)
O2' C2' C3' 125.16(12)
O1' C2' C3' 110.59(10)
C2' C3' C4' 109.26(10)
C2' C3' C3 110.68(10)
C4' C3' C3 110.78(10)
C2' C3' H3' 108.7
C4' C3' H3' 108.7
C3 C3' H3' 108.7
C5' C4' C9' 118.90(12)
C5' C4' C3' 120.47(11)
C9' C4' C3' 120.61(11)
C6' C5' C4' 120.42(12)
C6' C5' H5' 119.8
C4' C5' H5' 119.8
C7' C6' C5' 120.34(12)
C7' C6' H6' 119.8
C5' C6' H6' 119.8
C6' C7' C8' 119.80(13)
C6' C7' H7' 120.1
C8' C7' H7' 120.1
C7' C8' C9' 119.94(13)
C7' C8' H8' 120.0
C9' C8' H8' 120.0
C8' C9' C4' 120.59(12)
C8' C9' H9' 119.7
C4' C9' H9' 119.7

loop_
_geom_bond_atom_site_label_1
_geom_bond_atom_site_label_2
_geom_bond_distance
O1 C2 1.3388(16)
O1 C1 1.4535(17)
C1 H1A 0.9800
C1 H1B 0.9800
C1 H1C 0.9800
O2 C2 1.2060(15)
C2 C3 1.5160(18)
C3 C4 1.5247(17)
C3 C3' 1.5419(18)
C3 H3 1.0000
C4 C9 1.3893(18)
C4 C5 1.3925(19)
C5 C6 1.3873(19)
C5 H5 0.9500
C6 C7 1.386(2)
C6 H6 0.9500
C7 C8 1.381(2)
C7 H7 0.9500
C8 C9 1.3906(19)
C8 H8 0.9500
C9 H9 0.9500
O1' C2' 1.3375(16)
O1' C1' 1.4508(16)
C1' H1'A 0.9800
C1' H1'B 0.9800
C1' H1'C 0.9800
O2' C2' 1.2045(16)
C2' C3' 1.5186(17)
C3' C4' 1.5219(18)
C3' H3' 1.0000
C4' C5' 1.3913(18)
C4' C9' 1.3946(18)
C5' C6' 1.3880(19)
C5' H5' 0.9500
C6' C7' 1.383(2)
C6' H6' 0.9500
C7' C8' 1.3883(19)
C7' H7' 0.9500
C8' C9' 1.3884(19)
C8' H8' 0.9500
C9' H9' 0.9500

loop_
_geom_torsion_atom_site_label_1
_geom_torsion_atom_site_label_2
_geom_torsion_atom_site_label_3
_geom_torsion_atom_site_label_4
_geom_torsion
C1 O1 C2 O2 -0.69(18)
C1 O1 C2 C3 177.70(11)
O2 C2 C3 C4 91.57(15)
O1 C2 C3 C4 -86.79(13)
O2 C2 C3 C3' -30.80(17)
O1 C2 C3 C3' 150.84(10)
C2 C3 C4 C9 124.49(13)
C3' C3 C4 C9 -112.66(13)
C2 C3 C4 C5 -58.16(16)
C3' C3 C4 C5 64.68(15)
C9 C4 C5 C6 0.4(2)
C3 C4 C5 C6 -176.98(13)
C4 C5 C6 C7 -0.1(2)
C5 C6 C7 C8 -0.3(2)
C6 C7 C8 C9 0.3(2)
C5 C4 C9 C8 -0.3(2)
C3 C4 C9 C8 177.06(12)
C7 C8 C9 C4 0.0(2)
C1' O1' C2' O2' -0.9(2)
C1' O1' C2' C3' 177.73(11)
O2' C2' C3' C4' 104.87(15)
O1' C2' C3' C4' -73.70(13)
O2' C2' C3' C3 -17.38(18)
O1' C2' C3' C3 164.06(11)
C2 C3 C3' C2' -52.81(14)
C4 C3 C3' C2' -175.12(10)
C2 C3 C3' C4' -174.17(10)
C4 C3 C3' C4' 63.53(13)
C2' C3' C4' C5' 131.58(12)
C3 C3' C4' C5' -106.23(13)
C2' C3' C4' C9' -49.97(15)
C3 C3' C4' C9' 72.21(15)
C9' C4' C5' C6' 1.04(19)
C3' C4' C5' C6' 179.51(12)
C4' C5' C6' C7' -0.5(2)
C5' C6' C7' C8' -0.3(2)
C6' C7' C8' C9' 0.5(2)
C7' C8' C9' C4' 0.1(2)
C5' C4' C9' C8' -0.83(19)
C3' C4' C9' C8' -179.30(12)

loop_
_cod_related_entry_id
_cod_related_entry_database
_cod_related_entry_code
1 ChemSpider 502846
